data_2215653
loop_
_publ_author_name
'Zhi-Gang Niu'
'Wei Zhong'
'Yi-Zhen Wang'

_publ_section_title
;
 2,2'-[Anthracene-9,10-diyldi(methylenethio)]dianiline
;
_journal_coeditor_code SI2034
_journal_issue 10
_journal_name_full 'Acta Crystallographica Section E'
_journal_page_first o4164
_journal_page_last o4164
_journal_paper_doi 10.1107/S1600536807045837
_journal_volume 63
_journal_year 2007
_chemical_formula_iupac 'C28 H24 N2 S2'
_chemical_formula_moiety 'C28 H24 N2 S2'
_chemical_formula_sum 'C28 H24 N2 S2'
_chemical_formula_weight 452.63
_chemical_melting_point 470.6(5)
_chemical_name_systematic
;
2,2'-[Anthracene-9,10-diyldi(methylenethio)]dianiline
;
_space_group_IT_number 14
_symmetry_cell_setting monoclinic
_symmetry_space_group_name_Hall '-P 2ybc'
_symmetry_space_group_name_H-M 'P 1 21/c 1'
_atom_sites_solution_hydrogens geom
_atom_sites_solution_primary direct
_atom_sites_solution_secondary difmap
_cell_angle_alpha 90.00
_cell_angle_beta 101.6200(10)
_cell_angle_gamma 90.00
_cell_formula_units_Z 2
_cell_length_a 9.0670(8)
_cell_length_b 17.4159(16)
_cell_length_c 7.1200(6)
_cell_measurement_reflns_used 1747
_cell_measurement_temperature 295(2)
_cell_measurement_theta_max 29.35
_cell_measurement_theta_min 2.29
_cell_volume 1101.28(17)
_computing_cell_refinement 'SMART (Bruker, 2004)'
_computing_data_collection 'SMART (Bruker, 2004)'
_computing_data_reduction 'SAINT (Bruker, 2004)'
_computing_molecular_graphics 'PLATON (Spek, 2003)'
_computing_publication_material 'SHELXTL (Sheldrick, 2000)'
_computing_structure_refinement 'SHELXL97 (Sheldrick, 1997)'
_computing_structure_solution 'SHELXS97 (Sheldrick, 1997)'
_diffrn_ambient_temperature 295(2)
_diffrn_measured_fraction_theta_full 0.986
_diffrn_measured_fraction_theta_max 0.903
_diffrn_measurement_device_type 'Bruker SMART CCD area-detector'
_diffrn_measurement_method '\f and \w'
_diffrn_radiation_monochromator graphite
_diffrn_radiation_source 'fine-focus sealed tube'
_diffrn_radiation_type MoK\a
_diffrn_radiation_wavelength 0.71073
_diffrn_reflns_av_R_equivalents 0.0239
_diffrn_reflns_av_sigmaI/netI 0.0320
_diffrn_reflns_limit_h_max 11
_diffrn_reflns_limit_h_min -12
_diffrn_reflns_limit_k_max 22
_diffrn_reflns_limit_k_min -24
_diffrn_reflns_limit_l_max 9
_diffrn_reflns_limit_l_min -9
_diffrn_reflns_number 8318
_diffrn_reflns_theta_full 25.00
_diffrn_reflns_theta_max 29.35
_diffrn_reflns_theta_min 2.29
_exptl_absorpt_coefficient_mu 0.262
_exptl_absorpt_correction_T_max 0.972
_exptl_absorpt_correction_T_min 0.937
_exptl_absorpt_correction_type multi-scan
_exptl_absorpt_process_details '(SADABS; Sheldrick, 2004)'
_exptl_crystal_colour yellow
_exptl_crystal_density_diffrn 1.365
_exptl_crystal_density_method 'not measured'
_exptl_crystal_description prism
_exptl_crystal_F_000 476
_exptl_crystal_size_max 0.26
_exptl_crystal_size_mid 0.20
_exptl_crystal_size_min 0.10
_refine_diff_density_max 0.242
_refine_diff_density_min -0.281
_refine_ls_extinction_coef none
_refine_ls_extinction_method none
_refine_ls_goodness_of_fit_ref 1.005
_refine_ls_hydrogen_treatment constr
_refine_ls_matrix_type full
_refine_ls_number_parameters 145
_refine_ls_number_reflns 2746
_refine_ls_number_restraints 0
_refine_ls_restrained_S_all 1.005
_refine_ls_R_factor_all 0.0684
_refine_ls_R_factor_gt 0.0435
_refine_ls_shift/su_max 0.000
_refine_ls_shift/su_mean 0.000
_refine_ls_structure_factor_coef Fsqd
_refine_ls_weighting_details 'w=1/[\s^2^(Fo^2^)+(0.0876P)^2^] where P=(Fo^2^+2Fc^2^)/3'
_refine_ls_weighting_scheme calc
_refine_ls_wR_factor_gt 0.1315
_refine_ls_wR_factor_ref 0.1417
_reflns_number_gt 1747
_reflns_number_total 2746
_reflns_threshold_expression I>2\s(I)
_cod_data_source_file si2034.cif
_cod_data_source_block I
_cod_depositor_comments
;
The following automatic conversions were performed:

'_chemical_melting_point' value '197-198\%C' was changed to
'470.6(5)' - it was converted from degrees Celsius(C) to Kelvins(K),
the average value was taken and precision was estimated.

Automatic conversion script
Id: cif_fix_values 1646 2011-03-28 12:23:43Z adriana 

The following automatic conversions were performed:

'_chemical_melting_point' value '197-198\%C' was changed to
'470.6(5)' - it was converted from degrees Celsius(C) to Kelvins(K),
the average value was taken and precision was estimated.

Automatic conversion script
Id: cif_fix_values 1715 2011-07-08 13:25:40Z adriana 
;
_cod_original_sg_symbol_H-M 'P 21/c'
_cod_original_formula_sum 'C28 H24 N2 S2 '
_cod_database_code 2215653
_cod_database_fobs_code 2215653

loop_
_symmetry_equiv_pos_as_xyz
'x, y, z'
'-x, y+1/2, -z+1/2'
'-x, -y, -z'
'x, -y-1/2, z-1/2'

loop_
_atom_site_type_symbol
_atom_site_label
_atom_site_fract_x
_atom_site_fract_y
_atom_site_fract_z
_atom_site_U_iso_or_equiv
_atom_site_adp_type
_atom_site_calc_flag
_atom_site_refinement_flags
_atom_site_occupancy
S S1 0.27792(6) 0.02595(3) 0.41882(7) 0.0557(2) Uani d . 1
N N1 0.47587(18) 0.14579(11) 0.6551(3) 0.0668(5) Uani d . 1
H H1B 0.5395 0.1774 0.7196 0.080 Uiso calc R 1
H H1C 0.5050 0.1130 0.5799 0.080 Uiso calc R 1
C C1 0.2092(2) -0.06449(12) -0.0176(3) 0.0553(5) Uani d . 1
H H1A 0.1404 -0.0406 0.0440 0.066 Uiso calc R 1
C C2 0.1701(2) -0.13104(14) -0.1130(3) 0.0628(6) Uani d . 1
H H2A 0.0764 -0.1528 -0.1136 0.075 Uiso calc R 1
C C3 0.2707(2) -0.16739(13) -0.2114(3) 0.0681(6) Uani d . 1
H H3A 0.2423 -0.2126 -0.2785 0.082 Uiso calc R 1
C C4 0.4088(2) -0.13685(12) -0.2090(3) 0.0591(5) Uani d . 1
H H4A 0.4731 -0.1614 -0.2763 0.071 Uiso calc R 1
C C5 0.45849(19) -0.06799(10) -0.1060(2) 0.0445(4) Uani d . 1
C C6 0.35400(19) -0.02986(10) -0.0091(2) 0.0430(4) Uani d . 1
C C7 0.39599(19) 0.03772(10) 0.0944(2) 0.0436(4) Uani d . 1
C C8 0.2844(2) 0.07694(11) 0.1947(3) 0.0482(4) Uani d . 1
H H8A 0.1853 0.0769 0.1120 0.058 Uiso calc R 1
H H8B 0.3144 0.1299 0.2225 0.058 Uiso calc R 1
C C9 0.3273(2) 0.14774(11) 0.6723(2) 0.0493(4) Uani d . 1
C C10 0.2771(3) 0.20063(11) 0.7940(3) 0.0571(5) Uani d . 1
H H10A 0.3462 0.2332 0.8690 0.069 Uiso calc R 1
C C11 0.1291(3) 0.20522(12) 0.8044(3) 0.0603(5) Uani d . 1
H H11A 0.0989 0.2407 0.8867 0.072 Uiso calc R 1
C C12 0.0233(2) 0.15810(12) 0.6950(3) 0.0596(5) Uani d . 1
H H12A -0.0778 0.1622 0.7016 0.072 Uiso calc R 1
C C13 0.0696(2) 0.10473(11) 0.5755(3) 0.0507(5) Uani d . 1
H H13A -0.0011 0.0723 0.5029 0.061 Uiso calc R 1
C C14 0.2195(2) 0.09871(10) 0.5618(2) 0.0448(4) Uani d . 1

loop_
_atom_site_aniso_label
_atom_site_aniso_U_11
_atom_site_aniso_U_22
_atom_site_aniso_U_33
_atom_site_aniso_U_12
_atom_site_aniso_U_13
_atom_site_aniso_U_23
S1 0.0736(4) 0.0450(3) 0.0583(3) 0.0108(2) 0.0366(3) 0.0037(2)
N1 0.0562(11) 0.0756(13) 0.0704(12) -0.0031(8) 0.0171(8) 0.0058(10)
C1 0.0462(10) 0.0667(14) 0.0577(12) 0.0027(9) 0.0216(9) -0.0040(10)
C2 0.0533(11) 0.0732(15) 0.0656(13) -0.0122(10) 0.0206(9) -0.0097(11)
C3 0.0717(14) 0.0650(14) 0.0721(14) -0.0140(11) 0.0254(11) -0.0182(11)
C4 0.0668(13) 0.0552(12) 0.0622(12) 0.0013(9) 0.0297(10) -0.0117(10)
C5 0.0513(10) 0.0458(11) 0.0405(9) 0.0058(8) 0.0189(8) 0.0035(8)
C6 0.0453(10) 0.0473(11) 0.0398(9) 0.0071(7) 0.0170(7) 0.0034(8)
C7 0.0478(10) 0.0457(11) 0.0421(9) 0.0096(7) 0.0204(7) 0.0047(8)
C8 0.0527(10) 0.0451(11) 0.0531(10) 0.0100(8) 0.0254(8) 0.0022(8)
C9 0.0571(11) 0.0498(11) 0.0429(9) 0.0026(8) 0.0149(8) 0.0098(8)
C10 0.0822(14) 0.0465(11) 0.0427(10) -0.0026(10) 0.0128(9) 0.0014(9)
C11 0.0913(15) 0.0471(12) 0.0500(11) 0.0095(10) 0.0320(11) -0.0004(9)
C12 0.0661(12) 0.0560(13) 0.0673(13) 0.0121(10) 0.0386(10) 0.0072(10)
C13 0.0552(11) 0.0489(11) 0.0531(11) -0.0019(8) 0.0227(9) -0.0002(8)
C14 0.0562(11) 0.0390(10) 0.0448(9) 0.0048(7) 0.0233(8) 0.0041(7)

loop_
_atom_type_symbol
_atom_type_description
_atom_type_scat_dispersion_real
_atom_type_scat_dispersion_imag
_atom_type_scat_source
C C 0.0033 0.0016 'International Tables Vol C Tables 4.2.6.8 and 6.1.1.4'
H H 0.0000 0.0000 'International Tables Vol C Tables 4.2.6.8 and 6.1.1.4'
N N 0.0061 0.0033 'International Tables Vol C Tables 4.2.6.8 and 6.1.1.4'
S S 0.1246 0.1234 'International Tables Vol C Tables 4.2.6.8 and 6.1.1.4'

loop_
_geom_angle_atom_site_label_1
_geom_angle_atom_site_label_2
_geom_angle_atom_site_label_3
_geom_angle_site_symmetry_1
_geom_angle_site_symmetry_3
_geom_angle
C14 S1 C8 . . 102.65(8)
C9 N1 H1B . . 120.0
C9 N1 H1C . . 120.0
H1B N1 H1C . . 120.0
C2 C1 C6 . . 121.73(17)
C2 C1 H1A . . 119.1
C6 C1 H1A . . 119.1
C1 C2 C3 . . 120.28(19)
C1 C2 H2A . . 119.9
C3 C2 H2A . . 119.9
C4 C3 C2 . . 120.4(2)
C4 C3 H3A . . 119.8
C2 C3 H3A . . 119.8
C3 C4 C5 . . 121.94(18)
C3 C4 H4A . . 119.0
C5 C4 H4A . . 119.0
C7 C5 C4 3_655 . 122.58(16)
C7 C5 C6 3_655 . 119.87(16)
C4 C5 C6 . . 117.54(17)
C7 C6 C1 . . 121.67(16)
C7 C6 C5 . . 120.26(16)
C1 C6 C5 . . 118.04(17)
C6 C7 C5 . 3_655 119.86(15)
C6 C7 C8 . . 119.41(16)
C5 C7 C8 3_655 . 120.73(17)
C7 C8 S1 . . 109.45(12)
C7 C8 H8A . . 109.8
S1 C8 H8A . . 109.8
C7 C8 H8B . . 109.8
S1 C8 H8B . . 109.8
H8A C8 H8B . . 108.2
N1 C9 C10 . . 121.08(18)
N1 C9 C14 . . 121.02(17)
C10 C9 C14 . . 117.85(17)
C11 C10 C9 . . 121.26(19)
C11 C10 H10A . . 119.4
C9 C10 H10A . . 119.4
C10 C11 C12 . . 121.04(18)
C10 C11 H11A . . 119.5
C12 C11 H11A . . 119.5
C11 C12 C13 . . 119.04(18)
C11 C12 H12A . . 120.5
C13 C12 H12A . . 120.5
C12 C13 C14 . . 121.22(19)
C12 C13 H13A . . 119.4
C14 C13 H13A . . 119.4
C13 C14 C9 . . 119.58(16)
C13 C14 S1 . . 120.35(14)
C9 C14 S1 . . 119.94(13)

loop_
_geom_bond_atom_site_label_1
_geom_bond_atom_site_label_2
_geom_bond_site_symmetry_2
_geom_bond_distance
S1 C14 . 1.7720(17)
S1 C8 . 1.8375(18)
N1 C9 . 1.377(2)
N1 H1B . 0.86
N1 H1C . 0.86
C1 C2 . 1.354(3)
C1 C6 . 1.435(3)
C1 H1A . 0.93
C2 C3 . 1.407(3)
C2 H2A . 0.93
C3 C4 . 1.358(3)
C3 H3A . 0.93
C4 C5 . 1.430(3)
C4 H4A . 0.93
C5 C7 3_655 1.408(2)
C5 C6 . 1.441(2)
C6 C7 . 1.400(2)
C7 C5 3_655 1.408(2)
C7 C8 . 1.514(2)
C8 H8A . 0.97
C8 H8B . 0.97
C9 C10 . 1.402(3)
C9 C14 . 1.412(3)
C10 C11 . 1.361(3)
C10 H10A . 0.93
C11 C12 . 1.378(3)
C11 H11A . 0.93
C12 C13 . 1.381(3)
C12 H12A . 0.93
C13 C14 . 1.386(2)
C13 H13A . 0.93

loop_
_geom_hbond_atom_site_label_D
_geom_hbond_atom_site_label_H
_geom_hbond_atom_site_label_A
_geom_hbond_site_symmetry_A
_geom_hbond_distance_DH
_geom_hbond_distance_HA
_geom_hbond_distance_DA
_geom_hbond_angle_DHA
_geom_hbond_publ_flag
N1 H1C S1 1_555 0.86 2.63 3.032(2) 110 y
C11 H11A Cg3 4_555 0.93 2.80 3.628(2) 149 y
